data_4347856
loop_
_publ_author_name
'Griffiths, Kieran'
'Kumar, Prashant'
'Mattock, James D.'
'Abdul-Sada, Alaa'
'Pitak, Mateusz B.'
'Coles, Simon J.'
'Navarro, Oscar'
'Vargas, Alfredo'
'Kostakis, George E.'

_publ_section_title
;
 Efficient Ni(II)2Ln(III)2 Electrocyclization Catalysts for the Synthesis
 of trans-4,5-Diaminocyclopent-2-enones from 2-Furaldehyde and Primary or
 Secondary Amines.
;
_journal_issue 14
_journal_name_full 'Inorganic chemistry'
_journal_page_first 6988
_journal_page_last 6994
_journal_paper_doi 10.1021/acs.inorgchem.6b00720
_journal_volume 55
_journal_year 2016
_chemical_formula_moiety 'C120 H122 Eu4 N10 Ni8 O50, 4(Cl)'
_chemical_formula_sum 'C120 H122 Cl4 Eu4 N10 Ni8 O50'
_chemical_formula_weight 3723.59
_space_group_crystal_system tetragonal
_space_group_IT_number 114
_space_group_name_Hall 'P -4 2n'
_space_group_name_H-M_alt 'P -4 21 c'
_atom_sites_solution_hydrogens mixed
_audit_creation_date 2015-11-26
_audit_creation_method
;
Olex2 1.2
(compiled 2015.09.30 svn.r3233 for OlexSys, GUI svn.r5103)
;
_cell_angle_alpha 90
_cell_angle_beta 90
_cell_angle_gamma 90
_cell_formula_units_Z 2
_cell_length_a 16.89378(9)
_cell_length_b 16.89378(9)
_cell_length_c 25.8611(2)
_cell_measurement_reflns_used 110392
_cell_measurement_temperature 100(2)
_cell_measurement_theta_max 27.5790
_cell_measurement_theta_min 1.9450
_cell_volume 7380.75(8)
_computing_cell_refinement
;
CrysAlisPro, Agilent Technologies,
Version 1.171.37.35 (release 13-08-2014 CrysAlis171 .NET)
(compiled Aug 13 2014,18:06:01)
;
_computing_data_collection
;
CrystalClear-SM Expert 3.1 b27 (Rigaku, 2013)
;
_computing_data_reduction
;
CrysAlisPro, Agilent Technologies,
Version 1.171.37.35 (release 13-08-2014 CrysAlis171 .NET)
(compiled Aug 13 2014,18:06:01)
;
_computing_publication_material 'Olex2 (Dolomanov et al., 2009)'
_computing_structure_refinement 'ShelXL (Sheldrick, 2015)'
_computing_structure_solution
;
Superflip (Palatinus & Chapuis, 2007;Palatinus & van der Lee, 2008;
Palatinus et al., 2012)
;
_diffrn_ambient_temperature 100(2)
_diffrn_detector CCD
_diffrn_detector_area_resol_mean 28.5714
_diffrn_measured_fraction_theta_full 1.000
_diffrn_measured_fraction_theta_max 1.000
_diffrn_measurement_details
;
#__ type_ start__ end____ width___ exp.time_
  1 omega -106.00   74.00   1.0000   40.0000
omega____ theta____ kappa____ phi______ frames
    -      -16.0000    0.0000 -120.0000 180

#__ type_ start__ end____ width___ exp.time_
  2 omega  -76.00   23.00   1.0000   40.0000
omega____ theta____ kappa____ phi______ frames
    -      -16.0000  -72.0000   60.0000 99

#__ type_ start__ end____ width___ exp.time_
  3 omega  -70.00   23.00   1.0000   40.0000
omega____ theta____ kappa____ phi______ frames
    -      -16.0000  -72.0000 -150.0000 93

#__ type_ start__ end____ width___ exp.time_
  4 omega  -30.00   69.00   1.0000   40.0000
omega____ theta____ kappa____ phi______ frames
    -      -16.0000   72.0000  -30.0000 99

#__ type_ start__ end____ width___ exp.time_
  5 omega  -49.00  -33.00   1.0000   40.0000
omega____ theta____ kappa____ phi______ frames
    -      -16.0000  -72.0000   30.0000 16

#__ type_ start__ end____ width___ exp.time_
  6 omega -106.00   30.00   1.0000   40.0000
omega____ theta____ kappa____ phi______ frames
    -      -16.0000  -18.0000   30.0000 136

#__ type_ start__ end____ width___ exp.time_
  7 omega  -88.00   23.00   1.0000   40.0000
omega____ theta____ kappa____ phi______ frames
    -      -16.0000  -72.0000  -30.0000 111

#__ type_ start__ end____ width___ exp.time_
  8 omega  -31.00   35.00   1.0000   40.0000
omega____ theta____ kappa____ phi______ frames
    -      -16.0000   54.0000 -150.0000 66

#__ type_ start__ end____ width___ exp.time_
  9 omega  -60.00   23.00   1.0000   40.0000
omega____ theta____ kappa____ phi______ frames
    -      -16.0000  -72.0000  120.0000 83

#__ type_ start__ end____ width___ exp.time_
 10 omega  -30.00   13.00   1.0000   40.0000
omega____ theta____ kappa____ phi______ frames
    -      -16.0000   72.0000 -120.0000 43
;
_diffrn_measurement_device
;
AFC12 (Right): Kappa 3 circle
;
_diffrn_measurement_device_type
;
Rigaku Saturn724+ (2x2 bin mode)
;
_diffrn_measurement_method 'profile data from \w-scans'
_diffrn_measurement_specimen_support MiTeGen
_diffrn_radiation_monochromator Confocal
_diffrn_radiation_type MoK\a
_diffrn_radiation_wavelength 0.71075
_diffrn_reflns_av_R_equivalents 0.0429
_diffrn_reflns_av_unetI/netI 0.0134
_diffrn_reflns_Laue_measured_fraction_full 1.000
_diffrn_reflns_Laue_measured_fraction_max 1.000
_diffrn_reflns_limit_h_max 21
_diffrn_reflns_limit_h_min -21
_diffrn_reflns_limit_k_max 21
_diffrn_reflns_limit_k_min -21
_diffrn_reflns_limit_l_max 33
_diffrn_reflns_limit_l_min -33
_diffrn_reflns_number 165854
_diffrn_reflns_point_group_measured_fraction_full 1.000
_diffrn_reflns_point_group_measured_fraction_max 1.000
_diffrn_reflns_theta_full 25.242
_diffrn_reflns_theta_max 27.558
_diffrn_reflns_theta_min 1.575
_diffrn_source 'Rotating Anode'
_exptl_absorpt_coefficient_mu 2.822
_exptl_absorpt_correction_T_max 1.00000
_exptl_absorpt_correction_T_min 0.87866
_exptl_absorpt_correction_type multi-scan
_exptl_absorpt_process_details
;
CrysAlisPro, Agilent Technologies,
Version 1.171.37.35 (release 13-08-2014 CrysAlis171 .NET)
(compiled Aug 13 2014,18:06:01)
Empirical absorption correction using spherical harmonics,
 implemented in SCALE3 ABSPACK scaling algorithm.
Empirical absorption correction using spherical harmonics,
 implemented in SCALE3 ABSPACK scaling algorithm.
;
_exptl_crystal_colour orange
_exptl_crystal_colour_primary orange
_exptl_crystal_density_diffrn 1.675
_exptl_crystal_description prism
_exptl_crystal_F_000 3712
_exptl_crystal_size_max 0.04
_exptl_crystal_size_mid 0.04
_exptl_crystal_size_min 0.04
_refine_diff_density_max 1.156
_refine_diff_density_min -0.787
_refine_diff_density_rms 0.238
_refine_ls_abs_structure_details
;
 Flack x determined using 3664 quotients [(I+)-(I-)]/[(I+)+(I-)]
 (Parsons, Flack and Wagner, Acta Cryst. B69 (2013) 249-259).
;
_refine_ls_abs_structure_Flack -0.025(3)
_refine_ls_extinction_method none
_refine_ls_goodness_of_fit_ref 1.174
_refine_ls_hydrogen_treatment mixed
_refine_ls_matrix_type full
_refine_ls_number_parameters 487
_refine_ls_number_reflns 8518
_refine_ls_number_restraints 1047
_refine_ls_restrained_S_all 1.114
_refine_ls_R_factor_all 0.0280
_refine_ls_R_factor_gt 0.0268
_refine_ls_shift/su_max 0.001
_refine_ls_shift/su_mean 0.000
_refine_ls_structure_factor_coef Fsqd
_refine_ls_weighting_details 'w=1/[\s^2^(Fo^2^)+(0.0603P)^2^+4.7215P] where P=(Fo^2^+2Fc^2^)/3'
_refine_ls_weighting_scheme calc
_refine_ls_wR_factor_gt 0.0897
_refine_ls_wR_factor_ref 0.0904
_reflns_Friedel_coverage 0.835
_reflns_Friedel_fraction_full 1.000
_reflns_Friedel_fraction_max 1.000
_reflns_number_gt 8231
_reflns_number_total 8518
_reflns_threshold_expression 'I > 2\s(I)'
_cod_data_source_file ic6b00720_si_002.cif
_cod_data_source_block 1Eu-A
_cod_original_cell_volume 7380.75(10)
_cod_database_code 4347856
_shelxl_version_number 2014-1
_chemical_oxdiff_formula 'Eu2 Ni2 (C14 H11 O3 N)4 Cl2 (C2 H3 N)2'
_shelx_space_group_comment
;
The symmetry employed for this shelxl refinement is uniquely defined
by the following loop, which should always be used as a source of
symmetry information in preference to the above space-group names.
They are only intended as comments.
;
_shelx_estimated_absorpt_t_max 0.895
_shelx_estimated_absorpt_t_min 0.895
_reflns_odcompleteness_completeness 99.94
_reflns_odcompleteness_iscentric 1
_reflns_odcompleteness_theta 27.50
_olex2_refinement_description
;
1. Fixed Uiso
 At 1.2 times of:
  All C(H) groups
 At 1.5 times of:
  All C(H,H,H) groups, All O(H,H) groups
2. Restrained distances
 N3-C30
 1.2 with sigma of 0.02
 O10-H10A
 0.87 with sigma of 0.01
 O10-H10B
 0.87 with sigma of 0.01
 O11-H11A
 0.87 with sigma of 0.01
 O11-H11B
 0.87 with sigma of 0.01
 H10A-H10B
 1.421 with sigma of 0.02
 H11A-H11B
 1.421 with sigma of 0.02
 H11A-Eu1
 3.01 with sigma of 0.01
 Eu1-H11B
 3.07 with sigma of 0.01
3. Rigid bond restraints
 All non-hydrogen atoms
 with sigma for 1-2 distances of 0.01 and sigma for 1-3 distances of 0.01
4. Uiso/Uaniso restraints and constraints
All non-hydrogen atoms have similar U: within 1.7A with sigma of 0.04 and sigma
for terminal atoms of 0.08
5. Rigid body (RIGU) restrains
 All non-hydrogen atoms
 with sigma for 1-2 distances of 0.004 and sigma for 1-3 distances of 0.004
6. Others
 Sof(Cl2)=1-FVAR(1)
 Sof(Cl1)=FVAR(1)
 Fixed Sof: O15(0.5) H15D(0.5) H15E(0.5) N3(0.5) C30(0.5) C31(0.5) H31A(0.5)
 H31B(0.5) H31C(0.5)
7.a Rotating group:
 O12(H12A,H12B), O15(H15D,H15E)
7.b Aromatic/amide H refined with riding coordinates:
 C3(H3), C4(H4), C5(H5), C8(H8), C10(H10), C11(H11), C12(H12), C13(H13),
 C17(H17), C18(H18), C19(H19), C22(H22), C24(H24), C25(H25), C26(H26), C27(H27)
7.c Idealised Me refined as rotating group:
 C1(H1A,H1B,H1C), C15(H15A,H15B,H15C), C31(H31A,H31B,H31C)
;
_olex2_submission_special_instructions 'No special instructions were received'

loop_
_space_group_symop_operation_xyz
'x, y, z'
'y, -x, -z'
'-x, -y, z'
'-y, x, -z'
'x+1/2, -y+1/2, -z+1/2'
'-x+1/2, y+1/2, -z+1/2'
'-y+1/2, -x+1/2, z+1/2'
'y+1/2, x+1/2, z+1/2'

loop_
_atom_site_label
_atom_site_type_symbol
_atom_site_fract_x
_atom_site_fract_y
_atom_site_fract_z
_atom_site_U_iso_or_equiv
_atom_site_adp_type
_atom_site_occupancy
_atom_site_site_symmetry_order
_atom_site_calc_flag
_atom_site_refinement_flags_posn
_atom_site_refinement_flags_adp
_atom_site_refinement_flags_occupancy
_atom_site_disorder_assembly
_atom_site_disorder_group
Eu1 Eu 0.13671(2) 0.18921(2) 0.42069(2) 0.02200(9) Uani 1 1 d D U . . .
Ni1 Ni 0.13979(4) 0.17469(4) 0.55187(3) 0.02225(15) Uani 1 1 d . U . . .
Ni2 Ni 0.25528(4) 0.06036(4) 0.59105(3) 0.02158(15) Uani 1 1 d . U . . .
O1 O 0.1759(2) 0.3431(2) 0.41699(16) 0.0291(8) Uani 1 1 d . U . . .
O2 O 0.1450(2) 0.2601(2) 0.49810(14) 0.0254(8) Uani 1 1 d . U . . .
O3 O 0.1387(2) 0.0962(2) 0.61280(16) 0.0266(8) Uani 1 1 d . U . . .
O4 O 0.1745(3) 0.2193(3) 0.32691(17) 0.0339(10) Uani 1 1 d . U . . .
O5 O 0.0405(2) 0.2509(2) 0.36734(14) 0.0234(7) Uani 1 1 d . U . . .
O6 O 0.2654(2) 0.1687(2) 0.55479(15) 0.0233(7) Uani 1 1 d . U . . .
O7 O 0.1531(2) 0.0978(2) 0.49020(15) 0.0231(8) Uani 1 1 d . U . . .
O8 O 0.0055(2) 0.1946(2) 0.46304(14) 0.0235(7) Uani 1 1 d . U . . .
O9 O 0.0210(2) 0.1564(3) 0.54489(16) 0.0312(9) Uani 1 1 d . U . . .
O10 O 0.2789(3) 0.2010(3) 0.44726(19) 0.0343(9) Uani 1 1 d D U . . .
H10A H 0.305(4) 0.165(3) 0.431(2) 0.051 Uiso 1 1 d DR . . . .
H10B H 0.279(5) 0.193(4) 0.4805(7) 0.051 Uiso 1 1 d DR . . . .
O11 O 0.2114(3) 0.0809(3) 0.38015(18) 0.0367(10) Uani 1 1 d D U . . .
H11A H 0.197(3) 0.0311(7) 0.385(3) 0.055 Uiso 1 1 d DR . . . .
H11B H 0.2619(14) 0.079(2) 0.373(3) 0.055 Uiso 1 1 d DR . . . .
O12 O 0.0521(3) 0.0813(3) 0.39093(17) 0.0336(9) Uani 1 1 d . U . . .
H12A H 0.0811 0.0438 0.3757 0.050 Uiso 1 1 d GR . . . .
H12B H 0.0166 0.0991 0.3681 0.050 Uiso 1 1 d GR . . . .
N1 N 0.1301(3) 0.2548(3) 0.60835(18) 0.0273(9) Uani 1 1 d . U . . .
N2 N 0.3070(3) 0.1174(3) 0.64912(17) 0.0249(9) Uani 1 1 d . U . . .
C1 C 0.1802(6) 0.3911(5) 0.3719(3) 0.052(2) Uani 1 1 d . U . . .
H1A H 0.2349 0.4085 0.3667 0.079 Uiso 1 1 calc GR . . . .
H1B H 0.1459 0.4375 0.3762 0.079 Uiso 1 1 calc GR . . . .
H1C H 0.1627 0.3604 0.3419 0.079 Uiso 1 1 calc GR . . . .
C2 C 0.1818(3) 0.3826(3) 0.4636(2) 0.0282(11) Uani 1 1 d . U . . .
C3 C 0.2034(4) 0.4605(4) 0.4690(3) 0.0339(13) Uani 1 1 d . U . . .
H3 H 0.2169 0.4913 0.4396 0.041 Uiso 1 1 calc R . . . .
C4 C 0.2052(4) 0.4939(4) 0.5183(3) 0.0384(14) Uani 1 1 d . U . . .
H4 H 0.2214 0.5474 0.5225 0.046 Uiso 1 1 calc R . . . .
C5 C 0.1841(4) 0.4511(4) 0.5603(3) 0.0385(14) Uani 1 1 d . U . . .
H5 H 0.1835 0.4758 0.5933 0.046 Uiso 1 1 calc R . . . .
C6 C 0.1630(4) 0.3704(4) 0.5560(2) 0.0304(11) Uani 1 1 d . U . . .
C7 C 0.1631(3) 0.3347(3) 0.5071(2) 0.0256(10) Uani 1 1 d . U . . .
C8 C 0.1422(4) 0.3304(4) 0.6035(2) 0.0300(11) Uani 1 1 d . U . . .
H8 H 0.1370 0.3621 0.6337 0.036 Uiso 1 1 calc R . . . .
C9 C 0.1119(4) 0.2179(4) 0.6564(2) 0.0296(12) Uani 1 1 d . U . . .
C10 C 0.0856(4) 0.2583(5) 0.7003(3) 0.0383(14) Uani 1 1 d . U . . .
H10 H 0.0815 0.3144 0.7002 0.046 Uiso 1 1 calc R . . . .
C11 C 0.0654(4) 0.2151(5) 0.7439(3) 0.0431(15) Uani 1 1 d . U . . .
H11 H 0.0466 0.2419 0.7738 0.052 Uiso 1 1 calc R . . . .
C12 C 0.0723(4) 0.1333(5) 0.7446(3) 0.0454(16) Uani 1 1 d . U . . .
H12 H 0.0602 0.1050 0.7753 0.055 Uiso 1 1 calc R . . . .
C13 C 0.0970(4) 0.0918(5) 0.7006(3) 0.0391(14) Uani 1 1 d . U . . .
H13 H 0.1004 0.0357 0.7011 0.047 Uiso 1 1 calc R . . . .
C14 C 0.1164(3) 0.1339(4) 0.6559(2) 0.0289(11) Uani 1 1 d . U . . .
C15 C 0.2535(5) 0.2077(6) 0.3053(3) 0.054(2) Uani 1 1 d . U . . .
H15A H 0.2920 0.2023 0.3334 0.081 Uiso 1 1 calc GR . . . .
H15B H 0.2676 0.2534 0.2838 0.081 Uiso 1 1 calc GR . . . .
H15C H 0.2540 0.1597 0.2841 0.081 Uiso 1 1 calc GR . . . .
C16 C 0.2353(4) -0.1152(4) 0.7075(2) 0.0316(12) Uani 1 1 d . U . . .
C17 C 0.2302(4) -0.1226(5) 0.7603(3) 0.0408(15) Uani 1 1 d . U . . .
H17 H 0.2132 -0.1710 0.7754 0.049 Uiso 1 1 calc R . . . .
C18 C 0.2505(5) -0.0580(5) 0.7917(3) 0.0444(16) Uani 1 1 d . U . . .
H18 H 0.2462 -0.0623 0.8282 0.053 Uiso 1 1 calc R . . . .
C19 C 0.2764(5) 0.0109(5) 0.7701(2) 0.0397(14) Uani 1 1 d . U . . .
H19 H 0.2930 0.0532 0.7918 0.048 Uiso 1 1 calc R . . . .
C20 C 0.2789(4) 0.0200(4) 0.7155(2) 0.0293(12) Uani 1 1 d . U . . .
C21 C 0.0432(4) 0.2552(3) 0.3165(2) 0.0253(11) Uani 1 1 d . U . . .
C22 C 0.3071(4) 0.0957(4) 0.6971(2) 0.0303(12) Uani 1 1 d . U . . .
H22 H 0.3270 0.1320 0.7219 0.036 Uiso 1 1 calc R . . . .
C23 C 0.3372(3) 0.1922(3) 0.6328(2) 0.0259(10) Uani 1 1 d . U . . .
C24 C 0.3894(4) 0.2393(4) 0.6617(2) 0.0313(12) Uani 1 1 d . U . . .
H24 H 0.4078 0.2217 0.6945 0.038 Uiso 1 1 calc R . . . .
C25 C 0.4138(4) 0.3111(4) 0.6423(3) 0.0358(13) Uani 1 1 d . U . . .
H25 H 0.4475 0.3442 0.6623 0.043 Uiso 1 1 calc R . . . .
C26 C 0.3890(3) 0.3355(4) 0.5929(3) 0.0324(13) Uani 1 1 d . U . . .
H26 H 0.4059 0.3850 0.5794 0.039 Uiso 1 1 calc R . . . .
C27 C 0.3402(3) 0.2875(3) 0.5644(2) 0.0278(12) Uani 1 1 d . U . . .
H27 H 0.3248 0.3042 0.5308 0.033 Uiso 1 1 calc R . . . .
C28 C 0.3127(3) 0.2153(3) 0.5826(2) 0.0257(10) Uani 1 1 d . U . . .
C29 C -0.0228(3) 0.1680(3) 0.5059(2) 0.0214(10) Uani 1 1 d . U . . .
O15 O 0.3762(7) 0.0239(8) 0.5575(5) 0.015(2) Uani 0.5 1 d . U P A -2
H15D H 0.4213 0.0225 0.5748 0.023 Uiso 0.5 1 d GR . P A -2
H15E H 0.3846 0.0088 0.5253 0.023 Uiso 0.5 1 d GR . P A -2
N3 N 0.3529(7) 0.0269(13) 0.5521(7) 0.022(3) Uani 0.5 1 d D U P A -1
C30 C 0.4075(7) 0.0196(7) 0.5239(5) 0.030(2) Uani 0.5 1 d D U P A -1
C31 C 0.4691(8) 0.0095(8) 0.4834(5) 0.038(3) Uani 0.5 1 d . U P A -1
H31A H 0.4475 0.0254 0.4498 0.057 Uiso 0.5 1 calc GR . P A -1
H31B H 0.4853 -0.0461 0.4820 0.057 Uiso 0.5 1 calc GR . P A -1
H31C H 0.5150 0.0426 0.4918 0.057 Uiso 0.5 1 calc GR . P A -1
Cl1_a Cl 0.38637(19) 0.0964(3) 0.37030(17) 0.0763(14) Uani 0.679(6) 1 d . U P B 1
Cl2_b Cl 0.3660(3) 0.0508(3) 0.4346(2) 0.0448(17) Uani 0.321(6) 1 d . U P B 2

loop_
_atom_site_aniso_label
_atom_site_aniso_U_11
_atom_site_aniso_U_22
_atom_site_aniso_U_33
_atom_site_aniso_U_23
_atom_site_aniso_U_13
_atom_site_aniso_U_12
Eu1 0.02456(13) 0.02387(13) 0.01757(13) 0.00386(10) 0.00443(10) 0.00211(9)
Ni1 0.0238(3) 0.0260(3) 0.0170(3) 0.0030(3) 0.0017(3) 0.0029(3)
Ni2 0.0249(3) 0.0237(3) 0.0161(3) 0.0002(2) -0.0015(2) 0.0010(3)
O1 0.034(2) 0.0287(18) 0.0246(18) 0.0064(15) 0.0008(17) -0.0050(15)
O2 0.0287(19) 0.0252(17) 0.0223(18) 0.0036(13) 0.0023(14) -0.0005(14)
O3 0.0252(18) 0.0332(19) 0.0213(18) 0.0068(15) 0.0025(15) 0.0068(15)
O4 0.032(2) 0.046(2) 0.024(2) 0.0079(18) 0.0114(16) 0.0046(18)
O5 0.0276(18) 0.0269(19) 0.0158(17) 0.0060(14) 0.0003(14) -0.0013(15)
O6 0.0254(17) 0.0253(17) 0.0193(17) 0.0006(14) 0.0006(14) 0.0010(14)
O7 0.0261(18) 0.0239(17) 0.0194(18) 0.0033(14) -0.0002(14) 0.0007(14)
O8 0.0238(16) 0.0285(18) 0.0182(17) 0.0024(15) 0.0022(14) 0.0033(15)
O9 0.0214(18) 0.047(2) 0.025(2) 0.0106(17) 0.0004(14) 0.0061(16)
O10 0.029(2) 0.038(2) 0.036(2) 0.0062(19) 0.0023(17) 0.0001(17)
O11 0.042(2) 0.038(2) 0.030(2) 0.0052(18) 0.0098(19) 0.0101(19)
O12 0.047(2) 0.028(2) 0.026(2) -0.0024(16) 0.0070(18) -0.0011(17)
N1 0.026(2) 0.035(2) 0.020(2) -0.0010(17) 0.0002(18) 0.0043(18)
N2 0.026(2) 0.029(2) 0.020(2) -0.0022(16) -0.0017(17) 0.0042(18)
C1 0.087(6) 0.040(4) 0.030(3) 0.013(3) -0.001(4) -0.015(4)
C2 0.026(3) 0.028(2) 0.031(3) 0.005(2) -0.001(2) 0.000(2)
C3 0.031(3) 0.032(3) 0.039(3) 0.005(2) -0.002(2) -0.005(2)
C4 0.039(3) 0.028(3) 0.048(3) -0.002(2) -0.005(3) -0.003(2)
C5 0.045(4) 0.030(3) 0.041(3) -0.005(2) -0.007(3) 0.006(2)
C6 0.030(3) 0.030(3) 0.031(3) -0.002(2) -0.004(2) 0.005(2)
C7 0.021(2) 0.026(2) 0.030(3) 0.0026(19) -0.0005(19) 0.0048(18)
C8 0.031(3) 0.034(3) 0.025(3) -0.006(2) -0.001(2) 0.007(2)
C9 0.025(3) 0.044(3) 0.020(2) -0.001(2) -0.003(2) 0.006(2)
C10 0.035(3) 0.055(4) 0.025(3) -0.007(3) 0.003(2) 0.006(3)
C11 0.043(4) 0.066(4) 0.020(3) -0.004(3) 0.007(3) 0.009(3)
C12 0.042(3) 0.071(4) 0.023(3) 0.008(3) 0.004(3) 0.018(3)
C13 0.036(3) 0.052(4) 0.029(3) 0.011(3) 0.007(2) 0.012(3)
C14 0.023(2) 0.043(3) 0.021(2) 0.004(2) 0.0009(19) 0.006(2)
C15 0.040(4) 0.078(6) 0.044(4) 0.023(4) 0.025(3) 0.017(4)
C16 0.035(3) 0.039(3) 0.021(3) 0.009(2) -0.004(2) -0.005(2)
C17 0.042(4) 0.054(4) 0.026(3) 0.016(3) -0.001(3) -0.001(3)
C18 0.051(4) 0.064(4) 0.018(3) 0.007(3) 0.001(3) 0.006(3)
C19 0.049(4) 0.051(4) 0.019(3) -0.003(2) -0.001(2) 0.011(3)
C20 0.035(3) 0.033(3) 0.019(3) -0.002(2) -0.004(2) 0.002(2)
C21 0.034(3) 0.027(3) 0.015(2) 0.0018(19) 0.002(2) -0.007(2)
C22 0.039(3) 0.035(3) 0.017(2) -0.0046(19) -0.003(2) 0.000(2)
C23 0.026(2) 0.026(2) 0.026(2) -0.004(2) -0.0007(19) 0.002(2)
C24 0.029(3) 0.038(3) 0.028(3) -0.006(2) 0.000(2) -0.001(2)
C25 0.031(3) 0.035(3) 0.041(3) -0.012(2) 0.000(2) -0.005(2)
C26 0.022(2) 0.032(3) 0.044(3) -0.003(2) 0.002(2) -0.001(2)
C27 0.023(2) 0.028(2) 0.033(3) -0.001(2) 0.001(2) 0.0024(19)
C28 0.021(2) 0.026(2) 0.030(3) -0.004(2) 0.002(2) 0.0033(17)
C29 0.025(2) 0.022(2) 0.017(2) 0.0035(18) 0.0037(18) 0.0017(19)
O15 0.026(5) 0.013(4) 0.007(4) 0.001(3) -0.008(5) 0.001(5)
N3 0.009(5) 0.032(6) 0.024(6) -0.009(5) -0.011(4) 0.003(4)
C30 0.025(4) 0.023(5) 0.043(6) -0.004(4) 0.002(4) 0.001(4)
C31 0.032(5) 0.029(6) 0.052(7) 0.001(5) 0.015(5) 0.008(5)
Cl1_a 0.0365(15) 0.107(3) 0.086(3) 0.043(2) 0.0123(15) 0.0139(17)
Cl2_b 0.032(3) 0.048(3) 0.054(4) -0.008(2) -0.014(2) 0.011(2)

loop_
_atom_type_symbol
_atom_type_description
_atom_type_scat_dispersion_real
_atom_type_scat_dispersion_imag
_atom_type_scat_source
C C 0.0033 0.0016 'International Tables Vol C Tables 4.2.6.8 and 6.1.1.4'
H H 0.0000 0.0000 'International Tables Vol C Tables 4.2.6.8 and 6.1.1.4'
Cl Cl 0.1484 0.1585 'International Tables Vol C Tables 4.2.6.8 and 6.1.1.4'
Eu Eu -0.1578 3.6682 'International Tables Vol C Tables 4.2.6.8 and 6.1.1.4'
N N 0.0061 0.0033 'International Tables Vol C Tables 4.2.6.8 and 6.1.1.4'
Ni Ni 0.3393 1.1124 'International Tables Vol C Tables 4.2.6.8 and 6.1.1.4'
O O 0.0106 0.0060 'International Tables Vol C Tables 4.2.6.8 and 6.1.1.4'

loop_
_geom_angle_atom_site_label_1
_geom_angle_atom_site_label_2
_geom_angle_atom_site_label_3
_geom_angle
_geom_angle_site_symmetry_1
_geom_angle_site_symmetry_3
Ni1 Eu1 Ni2 97.076(18) . 4_556
O1 Eu1 Ni1 95.83(9) . .
O1 Eu1 Ni2 85.60(9) . 4_556
O2 Eu1 Ni1 35.08(9) . .
O2 Eu1 Ni2 88.18(10) . 4_556
O2 Eu1 O1 61.28(13) . .
O2 Eu1 O4 134.05(15) . .
O2 Eu1 O5 108.31(14) . .
O2 Eu1 O7 71.28(13) . .
O2 Eu1 O8 69.87(13) . .
O2 Eu1 O10 70.54(15) . .
O2 Eu1 O11 135.73(15) . .
O2 Eu1 O12 133.46(14) . .
O4 Eu1 Ni1 162.88(11) . .
O4 Eu1 Ni2 95.24(10) . 4_556
O4 Eu1 O1 73.29(14) . .
O5 Eu1 Ni1 128.45(9) . .
O5 Eu1 Ni2 33.26(9) . 4_556
O5 Eu1 O1 73.91(13) . .
O5 Eu1 O4 62.16(13) . .
O5 Eu1 O7 143.31(13) . .
O5 Eu1 O8 68.13(12) . .
O5 Eu1 O10 141.36(14) . .
O5 Eu1 O11 115.51(15) . .
O5 Eu1 O12 75.14(15) . .
O7 Eu1 Ni1 36.88(10) . .
O7 Eu1 Ni2 112.32(9) . 4_556
O7 Eu1 O1 128.67(13) . .
O7 Eu1 O4 144.44(13) . .
O7 Eu1 O8 78.14(12) . .
O7 Eu1 O10 74.53(14) . .
O7 Eu1 O11 77.28(14) . .
O7 Eu1 O12 79.78(15) . .
O8 Eu1 Ni1 64.85(9) . .
O8 Eu1 Ni2 34.93(8) . 4_556
O8 Eu1 O1 101.60(13) . .
O8 Eu1 O4 129.49(13) . .
O8 Eu1 O10 137.25(14) . .
O10 Eu1 Ni1 73.59(11) . .
O10 Eu1 Ni2 154.66(11) . 4_556
O10 Eu1 O1 72.33(14) . .
O10 Eu1 O4 90.28(15) . .
O11 Eu1 Ni1 111.33(11) . .
O11 Eu1 Ni2 133.16(12) . 4_556
O11 Eu1 O1 125.40(15) . .
O11 Eu1 O4 67.38(15) . .
O11 Eu1 O8 132.55(15) . .
O11 Eu1 O10 71.58(16) . .
O12 Eu1 Ni1 105.64(10) . .
O12 Eu1 Ni2 69.88(12) . 4_556
O12 Eu1 O1 148.91(14) . .
O12 Eu1 O4 89.75(16) . .
O12 Eu1 O8 69.04(14) . .
O12 Eu1 O10 134.99(16) . .
O12 Eu1 O11 67.06(16) . .
Ni2 Ni1 Eu1 113.77(3) . .
O2 Ni1 Eu1 42.05(11) . .
O2 Ni1 Ni2 133.27(12) . .
O2 Ni1 O3 173.67(17) . .
O2 Ni1 O6 90.85(16) . .
O2 Ni1 O7 84.96(15) . .
O2 Ni1 O9 95.21(17) . .
O3 Ni1 Eu1 144.05(13) . .
O3 Ni1 Ni2 46.84(11) . .
O3 Ni1 O6 87.18(16) . .
O3 Ni1 O7 100.78(16) . .
O6 Ni1 Eu1 93.11(11) . .
O6 Ni1 Ni2 44.83(11) . .
O7 Ni1 Eu1 43.79(10) . .
O7 Ni1 Ni2 77.30(10) . .
O7 Ni1 O6 83.62(15) . .
O9 Ni1 Eu1 84.70(12) . .
O9 Ni1 Ni2 125.96(13) . .
O9 Ni1 O3 87.82(17) . .
O9 Ni1 O6 168.17(17) . .
O9 Ni1 O7 86.80(17) . .
N1 Ni1 Eu1 132.78(14) . .
N1 Ni1 Ni2 104.39(14) . .
N1 Ni1 O2 91.34(18) . .
N1 Ni1 O3 82.85(19) . .
N1 Ni1 O6 95.05(18) . .
N1 Ni1 O7 176.05(18) . .
N1 Ni1 O9 94.95(19) . .
Ni1 Ni2 Eu1 112.49(2) . 2_556
O3 Ni2 Eu1 89.94(12) . 2_556
O3 Ni2 Ni1 44.70(10) . .
O3 Ni2 O15 173.2(3) . .
O5 Ni2 Eu1 40.21(11) 2_556 2_556
O5 Ni2 Ni1 135.89(12) 2_556 .
O5 Ni2 O3 93.76(16) 2_556 .
O5 Ni2 O6 174.20(15) 2_556 .
O5 Ni2 O8 83.57(15) 2_556 2_556
O5 Ni2 O15 90.4(3) 2_556 .
O6 Ni2 Eu1 145.59(11) . 2_556
O6 Ni2 Ni1 46.57(11) . .
O6 Ni2 O3 86.80(15) . .
O6 Ni2 O15 89.6(3) . .
O8 Ni2 Eu1 43.45(10) 2_556 2_556
O8 Ni2 Ni1 77.85(11) 2_556 .
O8 Ni2 O3 82.73(17) 2_556 .
O8 Ni2 O6 102.22(15) 2_556 .
O8 Ni2 O15 92.4(3) 2_556 .
N2 Ni2 Eu1 131.48(14) . 2_556
N2 Ni2 Ni1 103.59(14) . .
N2 Ni2 O3 93.93(18) . .
N2 Ni2 O5 91.27(18) . 2_556
N2 Ni2 O6 82.93(18) . .
N2 Ni2 O8 173.65(18) . 2_556
N2 Ni2 O15 91.4(3) . .
N2 Ni2 N3 98.9(5) . .
O15 Ni2 Eu1 89.8(3) . 2_556
O15 Ni2 Ni1 129.6(3) . .
N3 Ni2 Eu1 87.2(6) . 2_556
N3 Ni2 Ni1 123.9(6) . .
N3 Ni2 O3 165.2(5) . .
N3 Ni2 O5 93.4(6) . 2_556
N3 Ni2 O6 87.3(6) . .
N3 Ni2 O8 85.2(5) . 2_556
C1 O1 Eu1 126.5(4) . .
C2 O1 Eu1 117.1(3) . .
C2 O1 C1 115.8(5) . .
Ni1 O2 Eu1 102.87(16) . .
C7 O2 Eu1 130.9(3) . .
C7 O2 Ni1 125.2(4) . .
Ni1 O3 Ni2 88.47(16) . .
C14 O3 Ni1 109.5(4) . .
C14 O3 Ni2 127.9(4) . .
C15 O4 Eu1 124.4(4) . .
C16 O4 Eu1 118.2(3) 4_556 .
C16 O4 C15 116.6(5) 4_556 .
Ni2 O5 Eu1 106.53(15) 4_556 .
C21 O5 Eu1 125.5(4) . .
C21 O5 Ni2 124.1(4) . 4_556
Ni2 O6 Ni1 88.60(15) . .
C28 O6 Ni1 126.1(3) . .
C28 O6 Ni2 109.2(3) . .
Ni1 O7 Eu1 99.33(15) . .
C29 O7 Eu1 135.6(4) 2_556 .
C29 O7 Ni1 125.1(3) 2_556 .
Ni2 O8 Eu1 101.62(15) 4_556 .
C29 O8 Eu1 134.5(3) . .
C29 O8 Ni2 123.9(3) . 4_556
C29 O9 Ni1 128.5(4) . .
Eu1 O10 H10A 108(6) . .
Eu1 O10 H10B 105(6) . .
H10A O10 H10B 112(4) . .
Eu1 O11 H11A 120.5(15) . .
Eu1 O11 H11B 128.1(17) . .
H11A O11 H11B 106(3) . .
Eu1 O12 H12A 110.4 . .
Eu1 O12 H12B 110.5 . .
H12A O12 H12B 108.4 . .
C8 N1 Ni1 125.6(4) . .
C8 N1 C9 123.2(5) . .
C9 N1 Ni1 111.1(4) . .
C22 N2 Ni2 126.0(4) . .
C22 N2 C23 122.3(5) . .
C23 N2 Ni2 111.3(3) . .
O1 C1 H1A 109.5 . .
O1 C1 H1B 109.5 . .
O1 C1 H1C 109.5 . .
H1A C1 H1B 109.5 . .
H1A C1 H1C 109.5 . .
H1B C1 H1C 109.5 . .
O1 C2 C7 113.5(5) . .
C3 C2 O1 124.9(6) . .
C3 C2 C7 121.6(6) . .
C2 C3 H3 120.4 . .
C2 C3 C4 119.1(6) . .
C4 C3 H3 120.4 . .
C3 C4 H4 119.6 . .
C5 C4 C3 120.8(6) . .
C5 C4 H4 119.6 . .
C4 C5 H5 119.4 . .
C4 C5 C6 121.3(6) . .
C6 C5 H5 119.4 . .
C5 C6 C8 116.4(6) . .
C7 C6 C5 119.0(6) . .
C7 C6 C8 124.6(5) . .
O2 C7 C2 117.2(5) . .
O2 C7 C6 124.7(5) . .
C6 C7 C2 118.1(5) . .
N1 C8 C6 125.4(5) . .
N1 C8 H8 117.3 . .
C6 C8 H8 117.3 . .
C10 C9 N1 124.4(6) . .
C10 C9 C14 120.8(6) . .
C14 C9 N1 114.6(5) . .
C9 C10 H10 120.6 . .
C11 C10 C9 118.9(7) . .
C11 C10 H10 120.6 . .
C10 C11 H11 119.6 . .
C12 C11 C10 120.9(7) . .
C12 C11 H11 119.6 . .
C11 C12 H12 119.5 . .
C11 C12 C13 120.9(7) . .
C13 C12 H12 119.5 . .
C12 C13 H13 120.4 . .
C14 C13 C12 119.2(7) . .
C14 C13 H13 120.4 . .
O3 C14 C9 119.8(5) . .
O3 C14 C13 120.9(6) . .
C13 C14 C9 119.2(6) . .
O4 C15 H15A 109.5 . .
O4 C15 H15B 109.5 . .
O4 C15 H15C 109.5 . .
H15A C15 H15B 109.5 . .
H15A C15 H15C 109.5 . .
H15B C15 H15C 109.5 . .
O4 C16 C17 124.6(6) 2_556 .
O4 C16 C21 113.2(5) 2_556 2_556
C17 C16 C21 122.1(6) . 2_556
C16 C17 H17 120.4 . .
C16 C17 C18 119.3(7) . .
C18 C17 H17 120.4 . .
C17 C18 H18 119.8 . .
C19 C18 C17 120.3(6) . .
C19 C18 H18 119.8 . .
C18 C19 H19 119.7 . .
C18 C19 C20 120.6(7) . .
C20 C19 H19 119.7 . .
C19 C20 C22 115.6(6) . .
C21 C20 C19 119.5(6) 2_556 .
C21 C20 C22 124.8(5) 2_556 .
O5 C21 C16 117.2(5) . 4_556
O5 C21 C20 125.1(5) . 4_556
C16 C21 C20 117.7(5) 4_556 4_556
N2 C22 C20 124.5(5) . .
N2 C22 H22 117.7 . .
C20 C22 H22 117.7 . .
C24 C23 N2 124.7(5) . .
C24 C23 C28 121.0(5) . .
C28 C23 N2 114.2(5) . .
C23 C24 H24 120.2 . .
C25 C24 C23 119.6(6) . .
C25 C24 H24 120.2 . .
C24 C25 H25 120.0 . .
C24 C25 C26 120.0(6) . .
C26 C25 H25 120.0 . .
C25 C26 H26 120.2 . .
C27 C26 C25 119.6(6) . .
C27 C26 H26 120.2 . .
C26 C27 H27 118.7 . .
C26 C27 C28 122.6(6) . .
C28 C27 H27 118.7 . .
O6 C28 C23 120.4(5) . .
O6 C28 C27 122.5(5) . .
C27 C28 C23 117.0(5) . .
O8 C29 O7 119.9(5) . 4_556
O9 C29 O7 118.6(5) . 4_556
O9 C29 O8 121.5(5) . .
Ni2 O15 H15D 125.6 . .
Ni2 O15 H15E 125.1 . .
H15D O15 H15E 109.3 . .
C30 N3 Ni2 167.7(17) . .
N3 C30 C31 173.1(14) . .
C30 C31 H31A 109.5 . .
C30 C31 H31B 109.5 . .
C30 C31 H31C 109.5 . .
H31A C31 H31B 109.5 . .
H31A C31 H31C 109.5 . .
H31B C31 H31C 109.5 . .

loop_
_geom_bond_atom_site_label_1
_geom_bond_atom_site_label_2
_geom_bond_distance
_geom_bond_site_symmetry_2
Eu1 Ni1 3.4016(7) .
Eu1 Ni2 3.5245(7) 4_556
Eu1 O1 2.685(4) .
Eu1 O2 2.337(4) .
Eu1 O4 2.559(4) .
Eu1 O5 2.373(4) .
Eu1 O7 2.386(4) .
Eu1 O8 2.475(4) .
Eu1 O10 2.506(4) .
Eu1 O11 2.458(5) .
Eu1 O12 2.441(5) .
Ni1 Ni2 2.9264(10) .
Ni1 O2 2.005(4) .
Ni1 O3 2.059(4) .
Ni1 O6 2.126(4) .
Ni1 O7 2.069(4) .
Ni1 O9 2.038(4) .
Ni1 N1 1.998(5) .
Ni2 Eu1 3.5244(7) 2_556
Ni2 O3 2.135(4) .
Ni2 O5 2.016(4) 2_556
Ni2 O6 2.064(4) .
Ni2 O8 2.060(4) 2_556
Ni2 N2 1.986(5) .
Ni2 O15 2.303(11) .
Ni2 N3 2.014(14) .
O1 C1 1.422(8) .
O1 C2 1.381(7) .
O2 C7 1.318(7) .
O3 C14 1.338(7) .
O4 C15 1.460(8) .
O4 C16 1.367(8) 4_556
O5 Ni2 2.016(4) 4_556
O5 C21 1.318(6) .
O6 C28 1.332(7) .
O7 C29 1.296(7) 2_556
O8 Ni2 2.060(4) 4_556
O8 C29 1.287(6) .
O9 C29 1.266(7) .
O10 H10A 0.865(14) .
O10 H10B 0.871(14) .
O11 H11A 0.885(13) .
O11 H11B 0.873(13) .
O12 H12A 0.8932 .
O12 H12B 0.8930 .
N1 C8 1.301(8) .
N1 C9 1.424(8) .
N2 C22 1.293(7) .
N2 C23 1.428(8) .
C1 H1A 0.9800 .
C1 H1B 0.9800 .
C1 H1C 0.9800 .
C2 C3 1.373(9) .
C2 C7 1.421(8) .
C3 H3 0.9500 .
C3 C4 1.394(10) .
C4 H4 0.9500 .
C4 C5 1.352(10) .
C5 H5 0.9500 .
C5 C6 1.414(9) .
C6 C7 1.402(8) .
C6 C8 1.444(9) .
C8 H8 0.9500 .
C9 C10 1.396(9) .
C9 C14 1.422(9) .
C10 H10 0.9500 .
C10 C11 1.387(10) .
C11 H11 0.9500 .
C11 C12 1.387(12) .
C12 H12 0.9500 .
C12 C13 1.399(10) .
C13 H13 0.9500 .
C13 C14 1.396(9) .
C15 H15A 0.9800 .
C15 H15B 0.9800 .
C15 H15C 0.9800 .
C16 O4 1.367(8) 2_556
C16 C17 1.374(9) .
C16 C21 1.406(8) 2_556
C17 H17 0.9500 .
C17 C18 1.403(11) .
C18 H18 0.9500 .
C18 C19 1.364(11) .
C19 H19 0.9500 .
C19 C20 1.422(9) .
C20 C21 1.408(8) 2_556
C20 C22 1.445(9) .
C21 C16 1.406(8) 4_556
C21 C20 1.408(8) 4_556
C22 H22 0.9500 .
C23 C24 1.403(8) .
C23 C28 1.417(8) .
C24 H24 0.9500 .
C24 C25 1.376(10) .
C25 H25 0.9500 .
C25 C26 1.406(10) .
C26 H26 0.9500 .
C26 C27 1.372(9) .
C27 H27 0.9500 .
C27 C28 1.387(8) .
C29 O7 1.296(7) 4_556
O15 H15D 0.8823 .
O15 H15E 0.8822 .
N3 C30 1.182(17) .
C30 C31 1.485(17) .
C31 H31A 0.9800 .
C31 H31B 0.9800 .
C31 H31C 0.9800 .

loop_
_geom_torsion_atom_site_label_1
_geom_torsion_atom_site_label_2
_geom_torsion_atom_site_label_3
_geom_torsion_atom_site_label_4
_geom_torsion
_geom_torsion_site_symmetry_1
_geom_torsion_site_symmetry_4
Eu1 O1 C2 C3 178.0(5) . .
Eu1 O1 C2 C7 -2.1(6) . .
Eu1 O2 C7 C2 -0.7(7) . .
Eu1 O2 C7 C6 177.6(4) . .
Eu1 O5 C21 C16 -12.7(7) . 4_556
Eu1 O5 C21 C20 168.0(4) . 4_556
Eu1 O8 C29 O7 -153.7(4) . 4_556
Eu1 O8 C29 O9 26.8(8) . .
Ni1 O2 C7 C2 165.8(4) . .
Ni1 O2 C7 C6 -16.0(8) . .
Ni1 O3 C14 C9 -11.4(7) . .
Ni1 O3 C14 C13 168.3(5) . .
Ni1 O6 C28 C23 93.2(5) . .
Ni1 O6 C28 C27 -87.0(6) . .
Ni1 O9 C29 O7 -179.4(4) . 4_556
Ni1 O9 C29 O8 0.1(8) . .
Ni1 N1 C8 C6 1.6(9) . .
Ni1 N1 C9 C10 -166.1(5) . .
Ni1 N1 C9 C14 9.0(6) . .
Ni2 O3 C14 C9 92.5(6) . .
Ni2 O3 C14 C13 -87.9(7) . .
Ni2 O5 C21 C16 -167.3(4) 4_556 4_556
Ni2 O5 C21 C20 13.3(8) 4_556 4_556
Ni2 O6 C28 C23 -9.6(6) . .
Ni2 O6 C28 C27 170.1(4) . .
Ni2 O8 C29 O7 24.4(7) 4_556 4_556
Ni2 O8 C29 O9 -155.1(4) 4_556 .
Ni2 N2 C22 C20 9.3(9) . .
Ni2 N2 C23 C24 -167.3(5) . .
Ni2 N2 C23 C28 10.2(6) . .
O1 C2 C3 C4 178.4(6) . .
O1 C2 C7 O2 1.8(7) . .
O1 C2 C7 C6 -176.5(5) . .
O4 C16 C17 C18 178.1(6) 2_556 .
N1 C9 C10 C11 176.2(6) . .
N1 C9 C14 O3 2.0(8) . .
N1 C9 C14 C13 -177.7(5) . .
N2 C23 C24 C25 -179.1(5) . .
N2 C23 C28 O6 0.0(7) . .
N2 C23 C28 C27 -179.8(5) . .
C1 O1 C2 C3 -10.6(9) . .
C1 O1 C2 C7 169.3(7) . .
C2 C3 C4 C5 -1.7(11) . .
C3 C2 C7 O2 -178.3(6) . .
C3 C2 C7 C6 3.4(9) . .
C3 C4 C5 C6 2.9(11) . .
C4 C5 C6 C7 -0.9(10) . .
C4 C5 C6 C8 179.5(6) . .
C5 C6 C7 O2 179.6(6) . .
C5 C6 C7 C2 -2.2(8) . .
C5 C6 C8 N1 -171.7(6) . .
C7 C2 C3 C4 -1.5(10) . .
C7 C6 C8 N1 8.7(10) . .
C8 N1 C9 C10 17.0(9) . .
C8 N1 C9 C14 -168.0(6) . .
C8 C6 C7 O2 -0.8(9) . .
C8 C6 C7 C2 177.5(5) . .
C9 N1 C8 C6 178.1(5) . .
C9 C10 C11 C12 1.0(11) . .
C10 C9 C14 O3 177.2(5) . .
C10 C9 C14 C13 -2.5(10) . .
C10 C11 C12 C13 -2.5(12) . .
C11 C12 C13 C14 1.4(11) . .
C12 C13 C14 O3 -178.7(6) . .
C12 C13 C14 C9 1.0(10) . .
C14 C9 C10 C11 1.5(10) . .
C16 C17 C18 C19 -1.3(12) . .
C17 C18 C19 C20 3.7(12) . .
C18 C19 C20 C21 -0.7(11) . 2_556
C18 C19 C20 C22 179.7(7) . .
C19 C20 C22 N2 -173.7(6) . .
C21 C16 C17 C18 -4.3(11) 2_556 .
C21 C20 C22 N2 6.8(10) 2_556 .
C22 N2 C23 C24 19.5(9) . .
C22 N2 C23 C28 -163.0(6) . .
C23 N2 C22 C20 -178.5(6) . .
C23 C24 C25 C26 -2.5(9) . .
C24 C23 C28 O6 177.5(5) . .
C24 C23 C28 C27 -2.2(8) . .
C24 C25 C26 C27 0.2(9) . .
C25 C26 C27 C28 1.2(9) . .
C26 C27 C28 O6 -179.9(5) . .
C26 C27 C28 C23 -0.2(8) . .
C28 C23 C24 C25 3.6(9) . .

loop_
_smtbx_masks_void_nr
_smtbx_masks_void_average_x
_smtbx_masks_void_average_y
_smtbx_masks_void_average_z
_smtbx_masks_void_volume
_smtbx_masks_void_count_electrons
1 0.000 0.000 0.000 431.4 77.8
2 0.000 0.500 0.765 116.4 100.2
3 0.000 0.500 0.265 116.4 98.9
4 0.500 0.500 0.500 431.4 77.4
5 0.500 0.000 0.235 116.4 100.5
6 0.500 0.000 0.735 116.4 99.1
